data_7716872
loop_
_publ_author_name
'O'Callaghan, Charley'
'Greenacre, Victoria K.'
'King, Rhys P.'
'Grigg, Julian'
'Herniman, Julie M.'
'McRobbie, Graeme'
'Reid, Gillian'

_publ_section_title
;
 Synthesis and properties of metal trifluoride complexes with
 amide-functionalised tacn macrocycles and radiofluorination of
 [GaF<sub>3</sub>(L1)] by <sup>18</sup>F/<sup>19</sup>F isotopic exchange.
;
_journal_issue 35
_journal_name_full 'Dalton transactions (Cambridge, England : 2003)'
_journal_page_first 14897
_journal_page_last 14909
_journal_paper_doi 10.1039/d4dt02074j
_journal_volume 53
_journal_year 2024
_chemical_formula_moiety 'C20 H34 F3 Fe N4 O, 2.4[H2O]'
_chemical_formula_sum 'C20 H34 F3 Fe N4 O'
_chemical_formula_weight 459.360
_chemical_name_systematic '[FeF3(1,4-diisopropyl-7-phenylacetamide-1,4,7-triazacyclononane)]'
_space_group_crystal_system trigonal
_space_group_IT_number 148
_space_group_name_Hall '-R 3'
_space_group_name_H-M_alt 'R -3 :H'
_symmetry_Int_Tables_number 148
_audit_creation_date 2024-01-17
_audit_creation_method
;
Olex2 1.5
(compiled 2023.03.06 svn.rbb2c1857 for OlexSys, GUI svn.r6748)
;
_audit_update_record
;
2024-05-16 deposited with the CCDC.	2024-08-21 downloaded from the CCDC.
;
_cell_angle_alpha 90
_cell_angle_beta 90
_cell_angle_gamma 120
_cell_formula_units_Z 18
_cell_length_a 33.7472(5)
_cell_length_b 33.7472(5)
_cell_length_c 10.2893(2)
_cell_measurement_reflns_used 58387
_cell_measurement_temperature 100.00(10)
_cell_measurement_theta_max 31.8360
_cell_measurement_theta_min 2.0780
_cell_volume 10148.3(3)
_computing_cell_refinement 'CrysAlisPro 1.171.41.112a (Rigaku OD, 2021)'
_computing_data_collection 'CrysAlisPro 1.171.41.112a (Rigaku OD, 2021)'
_computing_data_reduction 'CrysAlisPro 1.171.41.112a (Rigaku OD, 2021)'
_computing_molecular_graphics 'Olex2 1.5 (Dolomanov et al., 2009)'
_computing_publication_material 'Olex2 1.5 (Dolomanov et al., 2009)'
_computing_structure_refinement 'olex2.refine 1.5 (Bourhis et al., 2015)'
_computing_structure_solution 'SHELXT 2018/2 (Sheldrick, 2018)'
_diffrn_ambient_environment N~2~
_diffrn_ambient_temperature 100.00(10)
_diffrn_detector 'Hybrid Pixel Array Detector'
_diffrn_detector_area_resol_mean 10.0000
_diffrn_detector_type HyPix
_diffrn_measured_fraction_theta_full 0.9998
_diffrn_measured_fraction_theta_max 0.9998
_diffrn_measurement_details
;
List of Runs (angles in degrees, time in seconds):

  # Type    Start    End  Width  t~exp~   \w     \q     \k     \f   Frames
#--------------------------------------------------------------------------
  1  \w    -55.00   0.00   0.50   11.95    --  -10.97 -58.00  90.00  110
  2  \w    -23.00  62.00   0.50   11.95    --  -10.97  58.00-128.00  170
  3  \w      3.00  61.00   0.50   11.95    --   13.32  58.00-128.00  116
  4  \w    -56.00  25.00   0.50   11.95    --   13.32 -58.00  90.00  162
  5  \w    -40.00   9.00   0.50   11.95    --  -10.97  95.00 173.68   98
  6  \w    -40.00   9.00   0.50   11.95    --  -10.97  95.00 144.68   98
  7  \w    -56.00   1.00   0.50   11.95    --  -10.97 -57.00  30.00  114
  8  \w    -56.00   1.00   0.50   11.95    --  -10.97 -57.00 -60.00  114
  9  \w    -39.00  11.00   0.50   11.95    --  -10.97  93.00 -53.14  100
 10  \w    -88.00 -17.00   0.50   11.95    --  -10.97 -19.00   0.00  142
 11  \w    -88.00 -17.00   0.50   11.95    --  -10.97 -19.00   0.00  142
 12  \w    -86.00  -5.00   0.50   11.95    --  -10.97 -38.00 120.00  162
 13  \w    -40.00   9.00   0.50   11.95    --  -10.97  95.00 -20.04   98
 14  \w    -40.00   9.00   0.50   11.95    --  -10.97  95.00-123.45   98
 15  \w    -40.00   9.00   0.50   11.95    --  -10.97  95.00  85.01   98
 16  \w    -40.00   9.00   0.50   11.95    --  -10.97  95.00  32.86   98
 17  \w     21.00  92.00   0.50   11.95    --   13.32  19.00 -30.00  142
 18  \w      2.00  62.00   0.50   11.95    --   13.32  57.00 -90.00  120
 19  \w     -9.00  18.00   0.50   11.95    --   13.32  83.00 -64.96   54
 20  \w    -64.00 -17.00   0.50   11.95    --   13.32 -19.00 150.00   94
 21  \w     21.00  67.00   0.50   11.95    --  -10.97  19.00 -60.00   92
 22  \w    -40.00  -1.00   0.50   11.95    --  -10.97  95.00 -74.88   78
 23  \w    -65.00 -21.00   0.50   11.95    --  -10.97 140.00  92.16   88
 24  \w    -64.00 -20.00   0.50   11.95    --  -10.97 139.00 -27.25   88
 25  \w    -39.00  11.00   0.50   11.95    --  -10.97  93.00-148.85  100
 26  \w    -44.00   3.00   0.50   11.95    --  -10.97 104.00-104.11   94
 27  \w     21.00  67.00   0.50   11.95    --  -10.97  19.00 -90.00   92
 28  \w    -40.00   9.00   0.50   11.95    --  -10.97  95.00  55.71   98
 29  \w      2.00  62.00   0.50   11.95    --   13.32  57.00 -60.00  120
 30  \w      2.00  62.00   0.50   11.95    --   13.32  57.00  30.00  120
;
_diffrn_measurement_device 'four-circle diffractometer'
_diffrn_measurement_device_type 'ROD, Synergy Custom system, HyPix'
_diffrn_measurement_method '\w scans'
_diffrn_orient_matrix_type 'CrysAlisPro convention (1999,Acta A55,543-557)'
_diffrn_orient_matrix_UB_11 -0.0165226333
_diffrn_orient_matrix_UB_12 -0.0107131667
_diffrn_orient_matrix_UB_13 0.0498384333
_diffrn_orient_matrix_UB_21 -0.0068887333
_diffrn_orient_matrix_UB_22 0.0165728333
_diffrn_orient_matrix_UB_23 -0.0078157667
_diffrn_orient_matrix_UB_31 -0.0163817333
_diffrn_orient_matrix_UB_32 -0.0141223667
_diffrn_orient_matrix_UB_33 -0.0469891667
_diffrn_radiation_monochromator mirror
_diffrn_radiation_probe x-ray
_diffrn_radiation_type 'Mo K\a'
_diffrn_radiation_wavelength 0.71073
_diffrn_reflns_av_R_equivalents 0.0522
_diffrn_reflns_av_unetI/netI 0.0167
_diffrn_reflns_Laue_measured_fraction_full 0.9998
_diffrn_reflns_Laue_measured_fraction_max 0.9998
_diffrn_reflns_limit_h_max 45
_diffrn_reflns_limit_h_min -45
_diffrn_reflns_limit_k_max 45
_diffrn_reflns_limit_k_min -45
_diffrn_reflns_limit_l_max 13
_diffrn_reflns_limit_l_min -13
_diffrn_reflns_number 147068
_diffrn_reflns_point_group_measured_fraction_full 0.9998
_diffrn_reflns_point_group_measured_fraction_max 0.9998
_diffrn_reflns_theta_full 25.2417
_diffrn_reflns_theta_max 28.70
_diffrn_reflns_theta_min 2.09
_diffrn_source 'Rotating-anode X-ray tube'
_diffrn_source_type 'Rigaku (Mo) X-ray Source'
_exptl_absorpt_coefficient_mu 0.711
_exptl_absorpt_correction_T_max 1.00000
_exptl_absorpt_correction_T_min 0.57363
_exptl_absorpt_correction_type multi-scan
_exptl_absorpt_process_details
;
CrysAlisPro 1.171.41.112a (Rigaku Oxford Diffraction, 2021)
Empirical absorption correction using spherical harmonics,
implemented in SCALE3 ABSPACK scaling algorithm.
;
_exptl_crystal_colour colourless
_exptl_crystal_colour_primary colourless
_exptl_crystal_density_diffrn 1.353
_exptl_crystal_description block
_exptl_crystal_F_000 4383.574
_exptl_crystal_recrystallization_method 'Re-crystallisation from solvent'
_exptl_crystal_size_max 0.015
_exptl_crystal_size_mid 0.01
_exptl_crystal_size_min 0.01
_refine_diff_density_max 0.3753
_refine_diff_density_min -0.3946
_refine_diff_density_rms 0.0668
_refine_ls_d_res_high 0.7401
_refine_ls_d_res_low 9.7420
_refine_ls_goodness_of_fit_ref 1.1033
_refine_ls_hydrogen_treatment refall
_refine_ls_matrix_type full
_refine_ls_number_constraints 0
_refine_ls_number_parameters 568
_refine_ls_number_reflns 5824
_refine_ls_number_restraints 1209
_refine_ls_restrained_S_all 0.9948
_refine_ls_R_factor_all 0.0370
_refine_ls_R_factor_gt 0.0275
_refine_ls_shift/su_max -0.0006
_refine_ls_shift/su_mean 0.0001
_refine_ls_structure_factor_coef Fsqd
_refine_ls_weighting_details 'w=1/[\s^2^(Fo^2^)+(0.0201P)^2^+13.8343P] where P=(Fo^2^+2Fc^2^)/3'
_refine_ls_weighting_scheme calc
_refine_ls_wR_factor_gt 0.0574
_refine_ls_wR_factor_ref 0.0614
_reflns_Friedel_coverage 0.0
_reflns_limit_h_max 38
_reflns_limit_h_min 0
_reflns_limit_k_max 39
_reflns_limit_k_min 0
_reflns_limit_l_max 13
_reflns_limit_l_min -13
_reflns_number_gt 4943
_reflns_number_total 5824
_reflns_threshold_expression I>=2u(I)
_cod_data_source_file d4dt02074j2.cif
_cod_data_source_block CB9494_73_FeF3L3_REPROCESSEDcopy3
_cod_depositor_comments 'Adding full bibliography for 7716867--7716872.cif.'
_cod_original_sg_symbol_H-M 'R -3'
_cod_original_formula_sum 'C20 H34 F3 Fe1 N4 O1'
_cod_database_code 7716872
_chemical_oxdiff_formula C20H34F3FeN4O
_olex2_refinement_description
;
1. Rigid body (RIGU) restrains
 C11, H11C
 with sigma for 1-2 distances of 0.004 and sigma for 1-3 distances of 0.004
 C7, Fe1, F1, F2, F3, N1, N2, N3, C1, C6, C2, C3, C10, C13, C4, C5, H7, H1a,
 H1b, H6a, H6b, C8, C9, H5b, H2a, H2b, H3a, H3b, H10, C11, C12, H13a, H13b, C14,
  H4a, H4b, H5a, H8a, H8b, H8c, H9a, H9b, H9c, H11A, H11B, H11C, H, H12B, H12C,
 O1, N4, H4, C15, C16, C20, H16, C17, C19, H20, H17, C18, H19, H18
 with sigma for 1-2 distances of 0.004 and sigma for 1-3 distances of 0.004
 Fe1, F1, F2, F3, N1, N2, N3, C1, C6, C7, C2, C3, C10, C13, C4, C5, H7, H1a,
 H1b, H6a, H6b, C8, C9, H5b, H2a, H2b, H3a, H3b, H10, C11, C12, H13a, H13b, C14,
  H4a, H4b, H5a, H8a, H8b, H8c, H9a, H9b, H9c, H11A, H11B, H11C, H, H12B, H12C,
 O1, N4, H4, C15, C16, C20, H16, C17, C19, H20, H17, C18, H19, H18
 with sigma for 1-2 distances of 0.004 and sigma for 1-3 distances of 0.004
;
_smtbx_masks_special_details
;
A solvent mask was calculated and 24 electrons were 
found in a volume of 813\%A^3^ in 2 voids per unit cell. 
This is consistent with the presence of 
2.4[H2O] per Unit Cell 
which account for 24 electrons 
per unit cell.
;
_smtbx_masks_void_probe_radius 1.2
_smtbx_masks_void_truncation_radius 1.2
_olex2_refine_details
;
Refinement using NoSpherA2, an implementation of
NOn-SPHERical Atom-form-factors in Olex2.
Please cite:
F. Kleemiss et al. Chem. Sci. DOI 10.1039/D0SC05526C - 2021
NoSpherA2 implementation of HAR makes use of
tailor-made aspherical atomic form factors calculated
on-the-fly from a Hirshfeld-partitioned electron density (ED) - not from
spherical-atom form factors.

The ED is calculated from a gaussian basis set single determinant SCF
wavefunction - either Hartree-Fock or DFT using selected funtionals
 - for a fragment of the crystal.
This fragment can be embedded in an electrostatic crystal field by employing cluster charges
or modelled using implicit solvation models, depending on the software used.
The following options were used:
   SOFTWARE:       ORCA
   PARTITIONING:   NoSpherA2
   INT ACCURACY:   Normal
   METHOD:         PBE
   BASIS SET:      def2-TZVP
   CHARGE:         0
   MULTIPLICITY:   2
   DATE:           2024-01-16_17-14-45
;
_olex2_submission_special_instructions 'No special instructions were received'
_oxdiff_exptl_absorpt_empirical_details
;
Empirical correction (ABSPACK) includes:
- Absorption correction using spherical harmonics
- Frame scaling
;
_oxdiff_exptl_absorpt_empirical_full_max 2.025
_oxdiff_exptl_absorpt_empirical_full_min 0.601

loop_
_space_group_symop_id
_space_group_symop_operation_xyz
1 x,y,z
2 -y,x-y,z
3 -x+y,-x,z
4 -x,-y,-z
5 y,-x+y,-z
6 x-y,x,-z
7 x+1/3,y+2/3,z+2/3
8 -y+1/3,x-y+2/3,z+2/3
9 -x+y+1/3,-x+2/3,z+2/3
10 -x+1/3,-y+2/3,-z+2/3
11 y+1/3,-x+y+2/3,-z+2/3
12 x-y+1/3,x+2/3,-z+2/3
13 x+2/3,y+1/3,z+1/3
14 -y+2/3,x-y+1/3,z+1/3
15 -x+y+2/3,-x+1/3,z+1/3
16 -x+2/3,-y+1/3,-z+1/3
17 y+2/3,-x+y+1/3,-z+1/3
18 x-y+2/3,x+1/3,-z+1/3

loop_
_atom_site_label
_atom_site_type_symbol
_atom_site_fract_x
_atom_site_fract_y
_atom_site_fract_z
_atom_site_U_iso_or_equiv
_atom_site_adp_type
_atom_site_occupancy
_atom_site_refinement_flags_posn
_atom_site_refinement_flags_adp
Fe1 Fe 0.745618(5) 0.565549(6) 0.755315(15) 0.01721(5) Uani 1.000000 . U
F1 F 0.74537(2) 0.52899(2) 0.88895(7) 0.02634(15) Uani 1.000000 . U
F2 F 0.78267(2) 0.62418(2) 0.82665(6) 0.02234(14) Uani 1.000000 . U
F3 F 0.79219(2) 0.56634(3) 0.65652(7) 0.02641(15) Uani 1.000000 . U
O1 O 0.73013(3) 0.64293(4) 0.35566(9) 0.0347(2) Uani 1.000000 . U
N1 N 0.68590(4) 0.50105(4) 0.67316(10) 0.0261(2) Uani 1.000000 . U
N2 N 0.68661(3) 0.57179(3) 0.83718(9) 0.01983(19) Uani 1.000000 . U
N3 N 0.72840(3) 0.59394(3) 0.58220(9) 0.01885(19) Uani 1.000000 . U
N4 N 0.80816(3) 0.68161(3) 0.35066(9) 0.01787(18) Uani 1.000000 . U
H4 H 0.8349(5) 0.6892(5) 0.4043(14) 0.030(4) Uani 1.000000 . U
C13 C 0.77128(4) 0.63374(4) 0.53564(11) 0.0205(2) Uani 1.000000 . U
H13a H 0.7834(5) 0.6604(5) 0.6071(14) 0.031(3) Uani 1.000000 . U
H13b H 0.7966(5) 0.6239(5) 0.5305(13) 0.026(3) Uani 1.000000 . U
C1 C 0.64941(4) 0.48975(5) 0.77235(13) 0.0295(3) Uani 1.000000 . U
H1a H 0.6172(5) 0.4620(5) 0.7410(15) 0.042(3) Uani 1.000000 . U
H1b H 0.6615(5) 0.4794(5) 0.8561(14) 0.033(3) Uani 1.000000 . U
C2 C 0.64274(4) 0.52983(4) 0.80560(12) 0.0257(2) Uani 1.000000 . U
H2a H 0.6193(5) 0.5195(5) 0.8864(14) 0.035(3) Uani 1.000000 . U
H2b H 0.6263(5) 0.5367(5) 0.7249(14) 0.032(3) Uani 1.000000 . U
C3 C 0.69122(4) 0.61199(4) 0.76467(11) 0.0224(2) Uani 1.000000 . U
H3a H 0.6617(5) 0.6171(5) 0.7826(14) 0.032(3) Uani 1.000000 . U
H3b H 0.7232(5) 0.6413(5) 0.7991(13) 0.026(2) Uani 1.000000 . U
C4 C 0.69367(4) 0.60698(5) 0.61845(11) 0.0227(2) Uani 1.000000 . U
H4a H 0.7013(5) 0.6384(5) 0.5718(14) 0.031(3) Uani 1.000000 . U
H4b H 0.6621(5) 0.5829(5) 0.5783(13) 0.029(2) Uani 1.000000 . U
C5 C 0.71094(4) 0.55581(4) 0.48722(11) 0.0252(2) Uani 1.000000 . U
H5a H 0.6986(5) 0.5652(5) 0.3995(14) 0.033(3) Uani 1.000000 . U
H5b H 0.7389(5) 0.5510(5) 0.4650(13) 0.030(3) Uani 1.000000 . U
C6 C 0.67276(4) 0.51175(5) 0.54509(12) 0.0293(3) Uani 1.000000 . U
H6a H 0.6652(5) 0.4847(5) 0.4779(14) 0.039(3) Uani 1.000000 . U
H6b H 0.6416(5) 0.5139(5) 0.5571(14) 0.039(3) Uani 1.000000 . U
C7 C 0.69488(6) 0.46155(5) 0.66510(16) 0.0388(3) Uani 1.000000 . U
H7 H 0.7085(6) 0.4597(6) 0.7606(16) 0.045(3) Uani 1.000000 . U
C8 C 0.73139(6) 0.46891(6) 0.56531(18) 0.0468(4) Uani 1.000000 . U
H8a H 0.7174(6) 0.4673(6) 0.4642(19) 0.058(4) Uani 1.000000 . U
H8b H 0.7622(6) 0.5021(6) 0.5799(18) 0.053(3) Uani 1.000000 . U
H8c H 0.7417(6) 0.4422(6) 0.5724(18) 0.056(4) Uani 1.000000 . U
C9 C 0.65139(7) 0.41535(6) 0.6401(2) 0.0573(5) Uani 1.000000 . U
H9a H 0.6253(7) 0.4031(6) 0.718(2) 0.069(4) Uani 1.000000 . U
H9b H 0.6357(7) 0.4139(6) 0.541(2) 0.066(4) Uani 1.000000 . U
H9c H 0.6619(7) 0.3897(6) 0.631(2) 0.065(4) Uani 1.000000 . U
C10 C 0.69228(4) 0.58272(4) 0.98131(11) 0.0237(2) Uani 1.000000 . U
H10 H 0.7278(5) 0.6086(5) 0.9920(13) 0.029(2) Uani 1.000000 . U
C11 C 0.68194(5) 0.54139(5) 1.06594(12) 0.0298(3) Uani 1.000000 . U
H11A H 0.6464(5) 0.5167(6) 1.0649(15) 0.044(3) Uani 1.000000 . U
H11B H 0.6997(5) 0.5242(5) 1.0356(14) 0.032(3) Uani 1.000000 . U
H11C H 0.6939(6) 0.5552(6) 1.1653(15) 0.042(3) Uani 1.000000 . U
C12 C 0.66353(5) 0.60315(6) 1.03132(14) 0.0336(3) Uani 1.000000 . U
H H 0.6727(6) 0.6358(6) 0.9875(15) 0.043(3) Uani 1.000000 . U
H12B H 0.6277(6) 0.5788(6) 1.0092(15) 0.041(3) Uani 1.000000 . U
H12C H 0.6702(6) 0.6094(6) 1.1363(15) 0.046(3) Uani 1.000000 . U
C14 C 0.76710(4) 0.65274(4) 0.40419(11) 0.0212(2) Uani 1.000000 . U
C15 C 0.81653(4) 0.70474(4) 0.23113(10) 0.0175(2) Uani 1.000000 . U
C16 C 0.86117(4) 0.74045(4) 0.20913(11) 0.0212(2) Uani 1.000000 . U
H16 H 0.8870(5) 0.7501(5) 0.2820(14) 0.043(4) Uani 1.000000 . U
C17 C 0.87243(4) 0.76441(4) 0.09246(11) 0.0246(2) Uani 1.000000 . U
H17 H 0.9070(5) 0.7924(6) 0.0795(14) 0.044(4) Uani 1.000000 . U
C18 C 0.83954(5) 0.75296(4) -0.00426(11) 0.0258(2) Uani 1.000000 . U
H18 H 0.8482(5) 0.7706(5) -0.0927(14) 0.043(4) Uani 1.000000 . U
C19 C 0.79537(5) 0.71769(5) 0.01828(11) 0.0266(3) Uani 1.000000 . U
H19 H 0.7696(5) 0.7085(6) -0.0537(15) 0.051(5) Uani 1.000000 . U
C20 C 0.78350(4) 0.69341(4) 0.13484(11) 0.0221(2) Uani 1.000000 . U
H20 H 0.7509(5) 0.6674(5) 0.1515(13) 0.035(4) Uani 1.000000 . U

loop_
_atom_site_aniso_label
_atom_site_aniso_U_11
_atom_site_aniso_U_22
_atom_site_aniso_U_33
_atom_site_aniso_U_12
_atom_site_aniso_U_13
_atom_site_aniso_U_23
Fe1 0.01470(8) 0.02375(9) 0.01307(7) 0.00952(7) -0.00042(6) 0.00098(6)
F1 0.0268(4) 0.0331(4) 0.0220(3) 0.0171(3) 0.0004(3) 0.0059(3)
F2 0.0181(3) 0.0274(3) 0.0171(3) 0.0080(3) -0.0024(2) -0.0000(3)
F3 0.0242(3) 0.0398(4) 0.0208(3) 0.0202(3) 0.0029(3) 0.0024(3)
O1 0.0186(4) 0.0601(6) 0.0225(5) 0.0175(4) -0.0000(3) 0.0148(4)
N1 0.0237(5) 0.0246(5) 0.0239(5) 0.0074(4) -0.0009(4) -0.0021(4)
N2 0.0156(4) 0.0269(5) 0.0152(4) 0.0093(4) 0.0020(3) 0.0028(3)
N3 0.0150(4) 0.0279(5) 0.0126(4) 0.0099(3) -0.0003(3) 0.0013(3)
N4 0.0186(4) 0.0245(5) 0.0112(4) 0.0112(4) -0.0004(3) 0.0013(3)
H4 0.020(3) 0.051(8) 0.015(5) 0.014(2) -0.0005(15) 0.009(3)
C13 0.0157(5) 0.0314(6) 0.0135(5) 0.0111(4) 0.0007(4) 0.0040(4)
H13a 0.030(5) 0.039(4) 0.022(4) 0.0167(18) -0.0041(19) -0.0013(16)
H13b 0.021(3) 0.039(5) 0.021(5) 0.0165(18) 0.0014(19) 0.006(2)
C1 0.0229(6) 0.0280(6) 0.0254(6) 0.0036(5) 0.0005(5) 0.0018(5)
H1a 0.028(3) 0.040(4) 0.042(6) 0.0056(14) -0.0029(16) -0.004(2)
H1b 0.028(5) 0.036(5) 0.028(3) 0.011(2) 0.0016(17) 0.0028(18)
C2 0.0147(5) 0.0336(6) 0.0216(6) 0.0066(4) 0.0019(4) 0.0035(5)
H2a 0.023(4) 0.045(5) 0.027(4) 0.010(2) 0.0052(17) 0.0045(18)
H2b 0.026(5) 0.039(5) 0.025(4) 0.012(2) -0.0020(18) 0.0022(19)
C3 0.0191(5) 0.0313(6) 0.0187(5) 0.0141(5) 0.0028(4) 0.0035(4)
H3a 0.026(3) 0.048(6) 0.029(5) 0.0245(19) 0.0041(19) 0.004(3)
H3b 0.021(3) 0.034(3) 0.023(5) 0.0153(14) 0.0007(17) 0.0024(17)
C4 0.0175(5) 0.0345(6) 0.0180(5) 0.0144(5) 0.0010(4) 0.0044(4)
H4a 0.032(5) 0.040(3) 0.025(5) 0.0206(16) 0.004(2) 0.0073(16)
H4b 0.022(3) 0.042(4) 0.023(5) 0.0157(14) -0.0002(15) 0.0015(19)
C5 0.0212(6) 0.0351(6) 0.0163(5) 0.0118(5) -0.0015(4) -0.0036(4)
H5a 0.032(5) 0.045(5) 0.022(3) 0.018(2) -0.0046(18) -0.0032(18)
H5b 0.026(3) 0.039(5) 0.025(5) 0.0156(18) -0.0011(18) -0.006(2)
C6 0.0236(6) 0.0330(7) 0.0219(6) 0.0071(5) -0.0041(4) -0.0065(5)
H6a 0.039(6) 0.040(4) 0.031(4) 0.014(2) -0.005(2) -0.0097(17)
H6b 0.030(3) 0.046(6) 0.034(6) 0.0156(19) -0.0005(18) -0.002(3)
C7 0.0466(8) 0.0292(7) 0.0380(8) 0.0170(5) 0.0024(6) -0.0022(5)
H7 0.056(6) 0.042(6) 0.042(3) 0.028(2) 0.0009(17) -0.0029(16)
C8 0.0505(10) 0.0385(8) 0.0535(10) 0.0239(7) 0.0047(7) -0.0085(7)
H8a 0.061(6) 0.067(7) 0.052(3) 0.036(3) 0.0049(18) -0.0067(18)
H8b 0.053(4) 0.043(3) 0.060(7) 0.0234(16) 0.003(2) -0.004(2)
H8c 0.061(6) 0.046(4) 0.065(7) 0.031(2) 0.003(3) -0.008(2)
C9 0.0629(11) 0.0292(8) 0.0626(12) 0.0100(7) 0.0092(9) -0.0084(7)
H9a 0.071(5) 0.050(7) 0.071(5) 0.019(2) 0.015(2) -0.002(2)
H9b 0.071(7) 0.047(7) 0.066(4) 0.018(3) 0.004(2) -0.010(2)
H9c 0.067(6) 0.033(4) 0.078(7) 0.013(2) 0.011(3) -0.007(2)
C10 0.0201(5) 0.0339(6) 0.0157(5) 0.0124(5) 0.0034(4) 0.0018(4)
H10 0.022(3) 0.041(4) 0.018(5) 0.0126(13) 0.0032(13) -0.0001(19)
C11 0.0266(6) 0.0417(7) 0.0192(6) 0.0157(5) 0.0046(5) 0.0079(5)
H11A 0.031(3) 0.052(4) 0.041(6) 0.0155(13) 0.0039(14) 0.009(2)
H11B 0.026(4) 0.040(5) 0.026(6) 0.014(2) 0.001(2) 0.005(2)
H11C 0.049(6) 0.056(5) 0.023(3) 0.026(3) -0.0011(15) 0.0034(15)
C12 0.0329(7) 0.0498(8) 0.0242(7) 0.0253(6) 0.0071(5) 0.0008(6)
H 0.050(6) 0.055(3) 0.032(5) 0.0325(18) 0.008(3) 0.0033(18)
H12B 0.038(3) 0.058(4) 0.031(6) 0.0275(14) 0.0061(15) 0.001(2)
H12C 0.055(6) 0.067(6) 0.026(3) 0.038(3) 0.0043(15) -0.0019(15)
C14 0.0177(5) 0.0325(6) 0.0147(5) 0.0135(4) 0.0004(4) 0.0041(4)
C15 0.0215(5) 0.0234(5) 0.0105(5) 0.0135(4) -0.0001(4) -0.0005(4)
C16 0.0230(5) 0.0271(6) 0.0136(5) 0.0125(5) 0.0019(4) 0.0024(4)
H16 0.029(4) 0.057(8) 0.024(5) 0.008(3) -0.0045(19) 0.013(3)
C17 0.0287(6) 0.0313(6) 0.0157(5) 0.0163(5) 0.0051(4) 0.0049(4)
H17 0.034(3) 0.052(7) 0.028(6) 0.007(2) -0.0005(19) 0.019(3)
C18 0.0353(6) 0.0346(6) 0.0134(5) 0.0218(5) 0.0034(4) 0.0051(4)
H18 0.045(6) 0.055(7) 0.024(3) 0.021(3) 0.002(2) 0.017(2)
C19 0.0328(6) 0.0386(7) 0.0127(5) 0.0211(5) -0.0027(4) 0.0021(4)
H19 0.041(4) 0.067(8) 0.027(5) 0.013(3) -0.012(2) 0.017(3)
C20 0.0242(6) 0.0294(6) 0.0133(5) 0.0140(5) -0.0027(4) 0.0001(4)
H20 0.027(3) 0.045(6) 0.024(6) 0.0103(17) -0.0047(17) 0.008(3)

loop_
_atom_type_symbol
_atom_type_scat_dispersion_real
_atom_type_scat_dispersion_imag
_atom_type_scat_source
_atom_type_scat_dispersion_source
C 0.00347 0.00161 'NoSpherA2: Chem.Sci. 2021, DOI:10.1039/D0SC05526C' 'Henke, Gullikson and Davis, At. Data and Nucl. Data Tables, 1993, 54, 2'
F 0.01794 0.01033 'NoSpherA2: Chem.Sci. 2021, DOI:10.1039/D0SC05526C' 'Henke, Gullikson and Davis, At. Data and Nucl. Data Tables, 1993, 54, 2'
Fe 0.35822 0.84933 'NoSpherA2: Chem.Sci. 2021, DOI:10.1039/D0SC05526C' 'Henke, Gullikson and Davis, At. Data and Nucl. Data Tables, 1993, 54, 2'
H 0.00000 0.00000 'NoSpherA2: Chem.Sci. 2021, DOI:10.1039/D0SC05526C' 'Henke, Gullikson and Davis, At. Data and Nucl. Data Tables, 1993, 54, 2'
N 0.00653 0.00323 'NoSpherA2: Chem.Sci. 2021, DOI:10.1039/D0SC05526C' 'Henke, Gullikson and Davis, At. Data and Nucl. Data Tables, 1993, 54, 2'
O 0.01158 0.00611 'NoSpherA2: Chem.Sci. 2021, DOI:10.1039/D0SC05526C' 'Henke, Gullikson and Davis, At. Data and Nucl. Data Tables, 1993, 54, 2'

loop_
_geom_angle_atom_site_label_1
_geom_angle_atom_site_label_2
_geom_angle_atom_site_label_3
_geom_angle
_geom_angle_site_symmetry_1
_geom_angle_site_symmetry_3
_geom_angle_publ_flag
F2 Fe1 F1 101.01(3) . . ?
F3 Fe1 F1 97.95(3) . . ?
F3 Fe1 F2 94.91(3) . . ?
N1 Fe1 F1 86.05(4) . . ?
N1 Fe1 F2 163.78(4) . . ?
N1 Fe1 F3 98.58(4) . . ?
N2 Fe1 F1 94.28(3) . . ?
N2 Fe1 F2 84.84(3) . . ?
N2 Fe1 F3 167.58(3) . . ?
N2 Fe1 N1 80.04(4) . . ?
N3 Fe1 F1 165.14(3) . . ?
N3 Fe1 F2 92.21(3) . . ?
N3 Fe1 F3 87.55(3) . . ?
N3 Fe1 N1 79.47(4) . . ?
N3 Fe1 N2 80.06(3) . . ?
C1 N1 Fe1 102.36(7) . . ?
C6 N1 Fe1 109.07(7) . . ?
C6 N1 C1 111.00(10) . . ?
C7 N1 Fe1 113.22(8) . . ?
C7 N1 C1 108.40(10) . . ?
C7 N1 C6 112.36(11) . . ?
C2 N2 Fe1 109.47(7) . . ?
C3 N2 Fe1 101.67(6) . . ?
C3 N2 C2 111.09(9) . . ?
C10 N2 Fe1 112.09(7) . . ?
C10 N2 C2 112.96(9) . . ?
C10 N2 C3 109.01(9) . . ?
C13 N3 Fe1 107.58(6) . . ?
C4 N3 Fe1 109.81(7) . . ?
C4 N3 C13 111.71(9) . . ?
C5 N3 Fe1 103.24(7) . . ?
C5 N3 C13 111.01(9) . . ?
C5 N3 C4 113.02(9) . . ?
C14 N4 H4 116.0(8) . . ?
C15 N4 H4 116.5(8) . . ?
C15 N4 C14 127.27(10) . . ?
H13a C13 N3 109.3(8) . . ?
H13b C13 N3 107.9(7) . . ?
H13b C13 H13a 105.5(11) . . ?
C14 C13 N3 114.40(9) . . ?
C14 C13 H13a 109.3(8) . . ?
C14 C13 H13b 110.1(7) . . ?
H1a C1 N1 111.4(8) . . ?
H1b C1 N1 103.4(8) . . ?
H1b C1 H1a 109.9(11) . . ?
C2 C1 N1 113.39(10) . . ?
C2 C1 H1a 108.0(9) . . ?
C2 C1 H1b 110.8(8) . . ?
C1 C2 N2 112.20(10) . . ?
H2a C2 N2 111.1(8) . . ?
H2a C2 C1 107.4(8) . . ?
H2b C2 N2 109.6(7) . . ?
H2b C2 C1 109.8(8) . . ?
H2b C2 H2a 106.6(11) . . ?
H3a C3 N2 111.5(8) . . ?
H3b C3 N2 105.5(7) . . ?
H3b C3 H3a 111.2(10) . . ?
C4 C3 N2 112.45(10) . . ?
C4 C3 H3a 106.6(7) . . ?
C4 C3 H3b 109.6(7) . . ?
C3 C4 N3 112.00(9) . . ?
H4a C4 N3 110.1(8) . . ?
H4a C4 C3 109.5(8) . . ?
H4b C4 N3 108.6(8) . . ?
H4b C4 C3 112.6(7) . . ?
H4b C4 H4a 103.8(11) . . ?
H5a C5 N3 109.4(8) . . ?
H5b C5 N3 106.1(8) . . ?
H5b C5 H5a 111.2(11) . . ?
C6 C5 N3 111.43(10) . . ?
C6 C5 H5a 110.1(8) . . ?
C6 C5 H5b 108.6(8) . . ?
C5 C6 N1 111.95(10) . . ?
H6a C6 N1 109.7(8) . . ?
H6a C6 C5 107.7(8) . . ?
H6b C6 N1 109.1(8) . . ?
H6b C6 C5 110.6(8) . . ?
H6b C6 H6a 107.6(11) . . ?
H7 C7 N1 105.9(8) . . ?
C8 C7 N1 113.29(12) . . ?
C8 C7 H7 106.5(9) . . ?
C9 C7 N1 113.17(14) . . ?
C9 C7 H7 107.9(9) . . ?
C9 C7 C8 109.64(14) . . ?
H8a C8 C7 109.1(9) . . ?
H8b C8 C7 110.6(9) . . ?
H8b C8 H8a 109.6(14) . . ?
H8c C8 C7 112.1(10) . . ?
H8c C8 H8a 108.2(13) . . ?
H8c C8 H8b 107.3(13) . . ?
H9a C9 C7 115.9(10) . . ?
H9b C9 C7 112.4(10) . . ?
H9b C9 H9a 111.4(15) . . ?
H9c C9 C7 107.2(10) . . ?
H9c C9 H9a 106.1(14) . . ?
H9c C9 H9b 102.7(14) . . ?
H10 C10 N2 104.5(7) . . ?
C11 C10 N2 113.04(10) . . ?
C11 C10 H10 109.6(8) . . ?
C12 C10 N2 113.97(10) . . ?
C12 C10 H10 107.4(8) . . ?
C12 C10 C11 108.17(10) . . ?
H11A C11 C10 111.2(8) . . ?
H11B C11 C10 113.3(8) . . ?
H11B C11 H11A 106.8(12) . . ?
H11C C11 C10 105.8(8) . . ?
H11C C11 H11A 111.6(12) . . ?
H11C C11 H11B 108.1(11) . . ?
H C12 C10 113.2(8) . . ?
H12B C12 C10 107.7(8) . . ?
H12B C12 H 108.8(12) . . ?
H12C C12 C10 107.5(9) . . ?
H12C C12 H 106.6(12) . . ?
H12C C12 H12B 113.0(12) . . ?
N4 C14 O1 124.58(11) . . ?
C13 C14 O1 122.70(10) . . ?
C13 C14 N4 112.70(9) . . ?
C16 C15 N4 116.74(10) . . ?
C20 C15 N4 123.89(10) . . ?
C20 C15 C16 119.35(10) . . ?
H16 C16 C15 120.8(8) . . ?
C17 C16 C15 120.28(11) . . ?
C17 C16 H16 118.9(8) . . ?
H17 C17 C16 118.5(8) . . ?
C18 C17 C16 120.47(12) . . ?
C18 C17 H17 121.0(8) . . ?
H18 C18 C17 120.4(8) . . ?
C19 C18 C17 118.97(11) . . ?
C19 C18 H18 120.6(8) . . ?
H19 C19 C18 120.3(8) . . ?
C20 C19 C18 121.26(11) . . ?
C20 C19 H19 118.4(8) . . ?
C19 C20 C15 119.67(11) . . ?
H20 C20 C15 119.1(8) . . ?
H20 C20 C19 121.3(8) . . ?

loop_
_geom_bond_atom_site_label_1
_geom_bond_atom_site_label_2
_geom_bond_distance
_geom_bond_site_symmetry_2
_geom_bond_publ_flag
Fe1 F1 1.8446(7) . ?
Fe1 F2 1.8824(7) . ?
Fe1 F3 1.8605(7) . ?
Fe1 N1 2.2643(10) . ?
Fe1 N2 2.2668(10) . ?
Fe1 N3 2.2328(9) . ?
O1 C14 1.2259(14) . ?
N1 C1 1.4947(16) . ?
N1 C6 1.4912(17) . ?
N1 C7 1.5099(18) . ?
N2 C2 1.4853(15) . ?
N2 C3 1.4867(15) . ?
N2 C10 1.5170(14) . ?
N3 C13 1.4778(14) . ?
N3 C4 1.4907(14) . ?
N3 C5 1.4834(15) . ?
N4 H4 0.976(14) . ?
N4 C14 1.3500(14) . ?
N4 C15 1.4075(14) . ?
C13 H13a 1.073(14) . ?
C13 H13b 1.063(14) . ?
C13 C14 1.5332(15) . ?
C1 H1a 1.070(14) . ?
C1 H1b 1.083(15) . ?
C1 C2 1.5170(19) . ?
C2 H2a 1.079(14) . ?
C2 H2b 1.087(14) . ?
C3 H3a 1.108(13) . ?
C3 H3b 1.096(14) . ?
C3 C4 1.5208(16) . ?
C4 H4a 1.070(14) . ?
C4 H4b 1.049(13) . ?
C5 H5a 1.105(14) . ?
C5 H5b 1.060(14) . ?
C5 C6 1.5197(18) . ?
C6 H6a 1.069(15) . ?
C6 H6b 1.095(15) . ?
C7 H7 1.100(17) . ?
C7 C8 1.526(2) . ?
C7 C9 1.537(2) . ?
C8 H8a 1.133(19) . ?
C8 H8b 1.093(18) . ?
C8 H8c 1.121(18) . ?
C9 H9a 1.11(2) . ?
C9 H9b 1.14(2) . ?
C9 H9c 1.09(2) . ?
C10 H10 1.079(14) . ?
C10 C11 1.5291(18) . ?
C10 C12 1.5334(18) . ?
C11 H11A 1.066(15) . ?
C11 H11B 1.069(15) . ?
C11 H11C 1.112(15) . ?
C12 H 1.081(17) . ?
C12 H12B 1.094(16) . ?
C12 H12C 1.102(16) . ?
C15 C16 1.3991(16) . ?
C15 C20 1.3942(15) . ?
C16 H16 1.070(14) . ?
C16 C17 1.3900(16) . ?
C17 H17 1.081(15) . ?
C17 C18 1.3939(17) . ?
C18 H18 1.046(14) . ?
C18 C19 1.3852(18) . ?
C19 H19 1.063(15) . ?
C19 C20 1.3934(16) . ?
C20 H20 1.022(14) . ?

loop_
_geom_torsion_atom_site_label_1
_geom_torsion_atom_site_label_2
_geom_torsion_atom_site_label_3
_geom_torsion_atom_site_label_4
_geom_torsion
_geom_torsion_site_symmetry_1
_geom_torsion_site_symmetry_2
_geom_torsion_site_symmetry_3
_geom_torsion_site_symmetry_4
_geom_torsion_publ_flag
Fe1 N1 C1 C2 50.62(8) . . . . ?
Fe1 N1 C6 C5 19.17(8) . . . . ?
Fe1 N1 C7 C8 -67.77(10) . . . . ?
Fe1 N1 C7 C9 166.62(12) . . . . ?
Fe1 N2 C2 C1 19.80(8) . . . . ?
Fe1 N2 C3 C4 52.24(7) . . . . ?
Fe1 N2 C10 C11 -75.76(8) . . . . ?
Fe1 N2 C10 C12 160.19(9) . . . . ?
Fe1 N3 C13 C14 170.61(7) . . . . ?
Fe1 N3 C4 C3 18.29(8) . . . . ?
Fe1 N3 C5 C6 53.35(8) . . . . ?
O1 C14 N4 C15 -1.41(17) . . . . ?
O1 C14 C13 N3 15.47(14) . . . . ?
N1 C1 C2 N2 -50.09(11) . . . . ?
N1 C6 C5 N3 -50.77(12) . . . . ?
N2 C3 C4 N3 -50.26(10) . . . . ?
N3 C13 C14 N4 -165.68(10) . . . . ?
N4 C15 C16 C17 178.76(10) . . . . ?
N4 C15 C20 C19 -178.49(11) . . . . ?
C15 C16 C17 C18 -0.49(14) . . . . ?
C15 C20 C19 C18 0.15(14) . . . . ?
C16 C17 C18 C19 0.72(14) . . . . ?
C17 C18 C19 C20 -0.54(14) . . . . ?

loop_
_smtbx_masks_void_nr
_smtbx_masks_void_average_x
_smtbx_masks_void_average_y
_smtbx_masks_void_average_z
_smtbx_masks_void_volume
_smtbx_masks_void_count_electrons
_smtbx_masks_void_content
1 0.000 0.000 0.000 222.1 8.0 '0.8 H2O'
2 0.000 0.000 0.500 48.6 0.0 '0.333 ?'
3 0.333 0.667 0.667 222.1 7.8 '0.8 H2O'
4 0.333 0.667 0.167 48.6 0.0 '0.333 ?'
5 0.667 0.333 0.333 222.1 7.8 '0.8 H2O'
6 0.667 0.333 0.833 48.6 0.0 '0.333 ?'

loop_
_restr_rigu_atom_site_label_1
_restr_rigu_atom_site_label_2
_restr_rigu_target_weight_param
_restr_rigu_u13_diff
_restr_rigu_u23_diff
_restr_rigu_u33_diff
Fe1 F1 0.004000 0.001995 -0.000038 -0.002540
Fe1 F1 0.004000 0.001995 -0.000038 -0.002540
Fe1 F2 0.004000 0.003386 0.000590 -0.001899
Fe1 F2 0.004000 0.003386 0.000590 -0.001899
Fe1 F3 0.004000 0.001997 0.000415 -0.002191
Fe1 F3 0.004000 0.001997 0.000415 -0.002191
Fe1 N1 0.004000 0.004692 0.001116 -0.001032
Fe1 N1 0.004000 0.004692 0.001116 -0.001032
Fe1 N2 0.004000 0.003003 0.000175 -0.001755
Fe1 N2 0.004000 0.003003 0.000175 -0.001755
Fe1 N3 0.004000 0.002281 0.000603 -0.000978
Fe1 N3 0.004000 0.002281 0.000603 -0.000978
Fe1 C13 0.004000 0.003279 0.001724 -0.000930
Fe1 C13 0.004000 0.003279 0.001724 -0.000930
Fe1 C1 0.004000 0.006797 0.000426 -0.001972
Fe1 C1 0.004000 0.006797 0.000426 -0.001972
Fe1 C2 0.004000 0.006348 0.000296 -0.001161
Fe1 C2 0.004000 0.006348 0.000296 -0.001161
Fe1 C3 0.004000 0.001781 0.000499 -0.002633
Fe1 C3 0.004000 0.001781 0.000499 -0.002633
Fe1 C4 0.004000 0.001806 0.001767 -0.002099
Fe1 C4 0.004000 0.001806 0.001767 -0.002099
Fe1 C5 0.004000 0.005575 0.001260 -0.003858
Fe1 C5 0.004000 0.005575 0.001260 -0.003858
Fe1 C6 0.004000 0.006828 0.001510 -0.001881
Fe1 C6 0.004000 0.006828 0.001510 -0.001881
Fe1 C7 0.004000 0.006934 0.000857 -0.005151
Fe1 C7 0.004000 0.006934 0.000857 -0.005151
Fe1 C10 0.004000 0.003963 -0.001008 -0.001464
Fe1 C10 0.004000 0.003963 -0.001008 -0.001464
F1 F2 0.004000 0.005528 -0.006919 0.001302
F1 F2 0.004000 0.005528 -0.006919 0.001302
F1 F3 0.004000 0.008395 0.000278 0.001092
F1 F3 0.004000 0.008395 0.000278 0.001092
F1 N1 0.004000 0.011827 0.005243 0.000693
F1 N1 0.004000 0.011827 0.005243 0.000693
F1 N2 0.004000 0.001928 0.004882 0.000858
F1 N2 0.004000 0.001928 0.004882 0.000858
F1 N3 0.004000 0.004936 0.002094 0.001552
F1 N3 0.004000 0.004936 0.002094 0.001552
F2 F3 0.004000 0.003950 -0.010290 -0.000373
F2 F3 0.004000 0.003950 -0.010290 -0.000373
F2 N1 0.004000 0.005120 0.001182 0.000856
F2 N1 0.004000 0.005120 0.001182 0.000856
F2 N2 0.004000 -0.002782 0.004461 0.002516
F2 N2 0.004000 -0.002782 0.004461 0.002516
F2 N3 0.004000 -0.001952 -0.002152 0.001978
F2 N3 0.004000 -0.001952 -0.002152 0.001978
F3 N1 0.004000 0.014248 -0.004646 0.003853
F3 N1 0.004000 0.014248 -0.004646 0.003853
F3 N2 0.004000 0.004332 -0.000846 0.000644
F3 N2 0.004000 0.004332 -0.000846 0.000644
F3 N3 0.004000 0.003632 -0.002934 0.002452
F3 N3 0.004000 0.003632 -0.002934 0.002452
O1 N4 0.004000 -0.006646 -0.000051 -0.000047
O1 N4 0.004000 -0.006646 -0.000051 -0.000047
O1 C13 0.004000 -0.000548 -0.001788 0.000195
O1 C13 0.004000 -0.000548 -0.001788 0.000195
O1 C14 0.004000 -0.000940 0.000146 -0.000648
O1 C14 0.004000 -0.000940 0.000146 -0.000648
N1 N2 0.004000 -0.001535 -0.007255 0.000381
N1 N2 0.004000 -0.001535 -0.007255 0.000381
N1 N3 0.004000 0.000391 0.007547 0.000528
N1 N3 0.004000 0.000391 0.007547 0.000528
N1 C1 0.004000 0.006427 -0.002350 -0.000846
N1 C1 0.004000 0.006427 -0.002350 -0.000846
N1 H1a 0.004000 0.002131 -0.006254 -0.006774
N1 H1a 0.004000 0.002131 -0.006254 -0.006774
N1 H1b 0.004000 0.001390 -0.001596 -0.001462
N1 H1b 0.004000 0.001390 -0.001596 -0.001462
N1 C2 0.004000 0.006538 -0.009455 -0.000786
N1 C2 0.004000 0.006538 -0.009455 -0.000786
N1 C5 0.004000 0.006045 0.006919 -0.001400
N1 C5 0.004000 0.006045 0.006919 -0.001400
N1 C6 0.004000 0.006659 0.004287 -0.000976
N1 C6 0.004000 0.006659 0.004287 -0.000976
N1 H6a 0.004000 0.004756 0.002221 -0.003973
N1 H6a 0.004000 0.004756 0.002221 -0.003973
N1 H6b 0.004000 0.002675 0.004463 -0.008033
N1 H6b 0.004000 0.002675 0.004463 -0.008033
N1 C7 0.004000 -0.005637 0.001447 -0.002000
N1 C7 0.004000 -0.005637 0.001447 -0.002000
N1 H7 0.004000 0.006973 -0.003329 -0.010596
N1 H7 0.004000 0.006973 -0.003329 -0.010596
N1 C8 0.004000 0.006270 0.006211 -0.003910
N1 C8 0.004000 0.006270 0.006211 -0.003910
N1 C9 0.004000 -0.003205 -0.002656 -0.003585
N1 C9 0.004000 -0.003205 -0.002656 -0.003585
N2 N3 0.004000 0.000301 0.002391 0.000488
N2 N3 0.004000 0.000301 0.002391 0.000488
N2 C1 0.004000 -0.007419 0.003534 -0.002077
N2 C1 0.004000 -0.007419 0.003534 -0.002077
N2 C2 0.004000 -0.003940 0.001891 -0.000247
N2 C2 0.004000 -0.003940 0.001891 -0.000247
N2 H2a 0.004000 -0.002453 0.001599 -0.005843
N2 H2a 0.004000 -0.002453 0.001599 -0.005843
N2 H2b 0.004000 0.000835 -0.001461 -0.006434
N2 H2b 0.004000 0.000835 -0.001461 -0.006434
N2 C3 0.004000 -0.002256 0.001857 -0.001565
N2 C3 0.004000 -0.002256 0.001857 -0.001565
N2 H3a 0.004000 0.000562 0.008373 -0.005060
N2 H3a 0.004000 0.000562 0.008373 -0.005060
N2 H3b 0.004000 -0.002848 -0.000079 -0.007594
N2 H3b 0.004000 -0.002848 -0.000079 -0.007594
N2 C4 0.004000 -0.001632 0.002597 -0.001631
N2 C4 0.004000 -0.001632 0.002597 -0.001631
N2 C10 0.004000 -0.001196 -0.001751 -0.000309
N2 C10 0.004000 -0.001196 -0.001751 -0.000309
N2 H10 0.004000 -0.000679 -0.002622 -0.004679
N2 H10 0.004000 -0.000679 -0.002622 -0.004679
N2 C11 0.004000 -0.001184 -0.001234 -0.002327
N2 C11 0.004000 -0.001184 -0.001234 -0.002327
N2 C12 0.004000 -0.000437 -0.004917 -0.002226
N2 C12 0.004000 -0.000437 -0.004917 -0.002226
N3 C13 0.004000 0.001077 0.001791 -0.000629
N3 C13 0.004000 0.001077 0.001791 -0.000629
N3 H13a 0.004000 -0.002042 -0.003808 -0.011600
N3 H13a 0.004000 -0.002042 -0.003808 -0.011600
N3 H13b 0.004000 0.002335 0.000910 -0.005382
N3 H13b 0.004000 0.002335 0.000910 -0.005382
N3 C3 0.004000 -0.002229 -0.002800 -0.001854
N3 C3 0.004000 -0.002229 -0.002800 -0.001854
N3 C4 0.004000 0.000283 -0.002777 -0.000351
N3 C4 0.004000 0.000283 -0.002777 -0.000351
N3 H4a 0.004000 -0.000700 -0.002885 -0.006126
N3 H4a 0.004000 -0.000700 -0.002885 -0.006126
N3 H4b 0.004000 0.000257 0.000129 -0.006015
N3 H4b 0.004000 0.000257 0.000129 -0.006015
N3 C5 0.004000 -0.002062 -0.001573 -0.000810
N3 C5 0.004000 -0.002062 -0.001573 -0.000810
N3 H5a 0.004000 0.000257 -0.000167 -0.006902
N3 H5a 0.004000 0.000257 -0.000167 -0.006902
N3 H5b 0.004000 -0.002046 0.000955 -0.004367
N3 H5b 0.004000 -0.002046 0.000955 -0.004367
N3 C6 0.004000 -0.003718 -0.005986 -0.000955
N3 C6 0.004000 -0.003718 -0.005986 -0.000955
N3 C14 0.004000 -0.000620 0.001801 -0.000886
N3 C14 0.004000 -0.000620 0.001801 -0.000886
N4 H4 0.004000 0.000781 -0.000219 -0.000646
N4 H4 0.004000 0.000781 -0.000219 -0.000646
N4 C13 0.004000 -0.002457 -0.000948 -0.000546
N4 C13 0.004000 -0.002457 -0.000948 -0.000546
N4 C14 0.004000 -0.003205 0.000019 -0.000351
N4 C14 0.004000 -0.003205 0.000019 -0.000351
N4 C15 0.004000 0.000072 0.000667 -0.000710
N4 C15 0.004000 0.000072 0.000667 -0.000710
N4 C16 0.004000 0.000224 0.000717 -0.000997
N4 C16 0.004000 0.000224 0.000717 -0.000997
N4 C20 0.004000 0.001041 0.001062 -0.001570
N4 C20 0.004000 0.001041 0.001062 -0.001570
H4 C14 0.004000 0.000053 0.000589 0.002324
H4 C14 0.004000 0.000053 0.000589 0.002324
H4 C15 0.004000 -0.003629 -0.002073 0.000785
H4 C15 0.004000 -0.003629 -0.002073 0.000785
C13 H13a 0.004000 0.000178 0.000637 -0.002817
C13 H13a 0.004000 0.000178 0.000637 -0.002817
C13 H13b 0.004000 0.000548 -0.001026 -0.002292
C13 H13b 0.004000 0.000548 -0.001026 -0.002292
C13 C4 0.004000 -0.002695 -0.000578 -0.001051
C13 C4 0.004000 -0.002695 -0.000578 -0.001051
C13 C5 0.004000 0.000244 -0.006288 -0.000587
C13 C5 0.004000 0.000244 -0.006288 -0.000587
C13 C14 0.004000 -0.001417 0.000527 -0.000247
C13 C14 0.004000 -0.001417 0.000527 -0.000247
H13a H13b 0.004000 0.003743 -0.008188 0.001801
H13a H13b 0.004000 0.003743 -0.008188 0.001801
H13a C14 0.004000 -0.003470 -0.003911 0.005890
H13a C14 0.004000 -0.003470 -0.003911 0.005890
H13b C14 0.004000 0.000459 -0.000385 0.003925
H13b C14 0.004000 0.000459 -0.000385 0.003925
C1 H1a 0.004000 -0.002002 -0.001061 -0.004316
C1 H1a 0.004000 -0.002002 -0.001061 -0.004316
C1 H1b 0.004000 0.001394 0.000390 -0.001383
C1 H1b 0.004000 0.001394 0.000390 -0.001383
C1 C2 0.004000 -0.004931 -0.007751 0.001365
C1 C2 0.004000 -0.004931 -0.007751 0.001365
C1 H2a 0.004000 0.006285 -0.008368 -0.001604
C1 H2a 0.004000 0.006285 -0.008368 -0.001604
C1 H2b 0.004000 0.004066 0.005987 0.002278
C1 H2b 0.004000 0.004066 0.005987 0.002278
C1 C6 0.004000 0.006198 0.006955 -0.001517
C1 C6 0.004000 0.006198 0.006955 -0.001517
C1 C7 0.004000 0.010550 0.009866 0.000559
C1 C7 0.004000 0.010550 0.009866 0.000559
H1a H1b 0.004000 0.007368 -0.008178 0.003555
H1a H1b 0.004000 0.007368 -0.008178 0.003555
H1a C2 0.004000 -0.007578 -0.000678 0.005180
H1a C2 0.004000 -0.007578 -0.000678 0.005180
H1b C2 0.004000 0.000797 0.005050 0.005361
H1b C2 0.004000 0.000797 0.005050 0.005361
C2 H2a 0.004000 0.000699 0.000725 -0.003438
C2 H2a 0.004000 0.000699 0.000725 -0.003438
C2 H2b 0.004000 0.000501 -0.001341 -0.001818
C2 H2b 0.004000 0.000501 -0.001341 -0.001818
C2 C3 0.004000 -0.009005 0.001855 0.000382
C2 C3 0.004000 -0.009005 0.001855 0.000382
C2 C10 0.004000 -0.003263 -0.006625 0.000821
C2 C10 0.004000 -0.003263 -0.006625 0.000821
H2a H2b 0.004000 -0.005711 0.006411 0.001477
H2a H2b 0.004000 -0.005711 0.006411 0.001477
C3 H3a 0.004000 0.000042 -0.000631 -0.001174
C3 H3a 0.004000 0.000042 -0.000631 -0.001174
C3 H3b 0.004000 0.000521 -0.000775 -0.001593
C3 H3b 0.004000 0.000521 -0.000775 -0.001593
C3 C4 0.004000 -0.002764 0.000845 -0.000098
C3 C4 0.004000 -0.002764 0.000845 -0.000098
C3 H4a 0.004000 -0.002834 -0.000491 -0.004188
C3 H4a 0.004000 -0.002834 -0.000491 -0.004188
C3 H4b 0.004000 -0.002644 0.001638 -0.001999
C3 H4b 0.004000 -0.002644 0.001638 -0.001999
C3 C10 0.004000 -0.005222 -0.000115 -0.000293
C3 C10 0.004000 -0.005222 -0.000115 -0.000293
H3a H3b 0.004000 -0.007274 -0.003116 0.003680
H3a H3b 0.004000 -0.007274 -0.003116 0.003680
H3a C4 0.004000 -0.003935 0.003192 0.004012
H3a C4 0.004000 -0.003935 0.003192 0.004012
H3b C4 0.004000 -0.003324 -0.001601 0.003064
H3b C4 0.004000 -0.003324 -0.001601 0.003064
C4 H4a 0.004000 -0.000526 0.000111 -0.002272
C4 H4a 0.004000 -0.000526 0.000111 -0.002272
C4 H4b 0.004000 0.000246 -0.001186 -0.003053
C4 H4b 0.004000 0.000246 -0.001186 -0.003053
C4 C5 0.004000 -0.007353 0.005558 0.001478
C4 C5 0.004000 -0.007353 0.005558 0.001478
H4a H4b 0.004000 -0.008105 -0.005944 0.000631
H4a H4b 0.004000 -0.008105 -0.005944 0.000631
C5 H5a 0.004000 -0.000374 0.000744 -0.002757
C5 H5a 0.004000 -0.000374 0.000744 -0.002757
C5 H5b 0.004000 0.001892 0.001208 -0.001862
C5 H5b 0.004000 0.001892 0.001208 -0.001862
C5 C6 0.004000 0.001810 -0.005209 -0.000200
C5 C6 0.004000 0.001810 -0.005209 -0.000200
C5 H6a 0.004000 0.002454 -0.005792 -0.005007
C5 H6a 0.004000 0.002454 -0.005792 -0.005007
C5 H6b 0.004000 0.000733 -0.001973 -0.009047
C5 H6b 0.004000 0.000733 -0.001973 -0.009047
H5a H5b 0.004000 0.003472 0.006357 -0.000092
H5a H5b 0.004000 0.003472 0.006357 -0.000092
H5a C6 0.004000 -0.001775 -0.008374 0.002722
H5a C6 0.004000 -0.001775 -0.008374 0.002722
H5b C6 0.004000 0.007440 -0.002943 0.002013
H5b C6 0.004000 0.007440 -0.002943 0.002013
C6 H6a 0.004000 0.001528 -0.000370 -0.003695
C6 H6a 0.004000 0.001528 -0.000370 -0.003695
C6 H6b 0.004000 -0.000764 -0.000149 -0.001555
C6 H6b 0.004000 -0.000764 -0.000149 -0.001555
C6 C7 0.004000 0.011197 -0.011969 0.000443
C6 C7 0.004000 0.011197 -0.011969 0.000443
H6a H6b 0.004000 -0.000744 -0.012913 -0.000375
H6a H6b 0.004000 -0.000744 -0.012913 -0.000375
C7 H7 0.004000 0.001983 0.000428 -0.002779
C7 H7 0.004000 0.001983 0.000428 -0.002779
C7 C8 0.004000 0.010294 -0.003004 -0.002339
C7 C8 0.004000 0.010294 -0.003004 -0.002339
C7 H8a 0.004000 0.009244 -0.000401 -0.010657
C7 H8a 0.004000 0.009244 -0.000401 -0.010657
C7 H8b 0.004000 0.005145 -0.004641 -0.009569
C7 H8b 0.004000 0.005145 -0.004641 -0.009569
C7 H8c 0.004000 0.006661 -0.001481 -0.004101
C7 H8c 0.004000 0.006661 -0.001481 -0.004101
C7 C9 0.004000 0.010067 0.003226 -0.000398
C7 C9 0.004000 0.010067 0.003226 -0.000398
C7 H9a 0.004000 0.002736 0.004324 -0.013985
C7 H9a 0.004000 0.002736 0.004324 -0.013985
C7 H9b 0.004000 0.012862 0.003943 -0.019260
C7 H9b 0.004000 0.012862 0.003943 -0.019260
C7 H9c 0.004000 -0.005608 0.001376 -0.003905
C7 H9c 0.004000 -0.005608 0.001376 -0.003905
H7 C8 0.004000 0.009802 -0.005813 -0.006660
H7 C8 0.004000 0.009802 -0.005813 -0.006660
H7 C9 0.004000 0.023659 0.013995 -0.006073
H7 C9 0.004000 0.023659 0.013995 -0.006073
C8 H8a 0.004000 0.000357 -0.003224 0.000946
C8 H8a 0.004000 0.000357 -0.003224 0.000946
C8 H8b 0.004000 0.002123 0.002814 -0.003102
C8 H8b 0.004000 0.002123 0.002814 -0.003102
C8 H8c 0.004000 -0.001316 -0.000339 -0.003603
C8 H8c 0.004000 -0.001316 -0.000339 -0.003603
C8 C9 0.004000 0.019849 0.001126 -0.001756
C8 C9 0.004000 0.019849 0.001126 -0.001756
H8a H8b 0.004000 -0.005966 0.011242 0.004661
H8a H8b 0.004000 -0.005966 0.011242 0.004661
H8a H8c 0.004000 0.013829 -0.003479 0.002117
H8a H8c 0.004000 0.013829 -0.003479 0.002117
H8b H8c 0.004000 0.006581 -0.004473 0.000190
H8b H8c 0.004000 0.006581 -0.004473 0.000190
C9 H9a 0.004000 -0.001020 -0.000449 -0.002322
C9 H9a 0.004000 -0.001020 -0.000449 -0.002322
C9 H9b 0.004000 -0.000305 0.002033 -0.000091
C9 H9b 0.004000 -0.000305 0.002033 -0.000091
C9 H9c 0.004000 0.000514 -0.000948 -0.001887
C9 H9c 0.004000 0.000514 -0.000948 -0.001887
H9a H9b 0.004000 -0.000722 0.011034 0.000965
H9a H9b 0.004000 -0.000722 0.011034 0.000965
H9a H9c 0.004000 0.009604 0.000888 0.002045
H9a H9c 0.004000 0.009604 0.000888 0.002045
H9b H9c 0.004000 0.012935 -0.001598 -0.001707
H9b H9c 0.004000 0.012935 -0.001598 -0.001707
C10 H10 0.004000 0.000574 -0.000619 -0.002137
C10 H10 0.004000 0.000574 -0.000619 -0.002137
C10 C11 0.004000 -0.003210 0.002975 -0.000622
C10 C11 0.004000 -0.003210 0.002975 -0.000622
C10 H11A 0.004000 -0.004172 -0.000415 -0.012030
C10 H11A 0.004000 -0.004172 -0.000415 -0.012030
C10 H11B 0.004000 -0.003767 0.001023 -0.006248
C10 H11B 0.004000 -0.003767 0.001023 -0.006248
C10 H11C 0.004000 -0.001546 0.003822 -0.005845
C10 H11C 0.004000 -0.001546 0.003822 -0.005845
C10 C12 0.004000 0.001773 0.001057 -0.000530
C10 C12 0.004000 0.001773 0.001057 -0.000530
C10 H 0.004000 0.001791 -0.000496 -0.010072
C10 H 0.004000 0.001791 -0.000496 -0.010072
C10 H12B 0.004000 -0.003729 0.003606 -0.011270
C10 H12B 0.004000 -0.003729 0.003606 -0.011270
C10 H12C 0.004000 0.002596 0.001681 -0.008550
C10 H12C 0.004000 0.002596 0.001681 -0.008550
H10 C11 0.004000 0.003088 0.006640 0.002748
H10 C11 0.004000 0.003088 0.006640 0.002748
H10 C12 0.004000 -0.009157 0.004378 -0.000227
H10 C12 0.004000 -0.009157 0.004378 -0.000227
C11 H11A 0.004000 -0.000136 -0.000007 -0.003447
C11 H11A 0.004000 -0.000136 -0.000007 -0.003447
C11 H11B 0.004000 0.002275 0.000146 -0.001943
C11 H11B 0.004000 0.002275 0.000146 -0.001943
C11 H11C 0.004000 0.000229 -0.001353 -0.001614
C11 H11C 0.004000 0.000229 -0.001353 -0.001614
C11 H11C 0.004000 0.000229 -0.001353 -0.001614
C11 C12 0.004000 -0.011636 0.002154 -0.000365
C11 C12 0.004000 -0.011636 0.002154 -0.000365
H11A H11B 0.004000 0.005076 0.001404 0.006915
H11A H11B 0.004000 0.005076 0.001404 0.006915
H11A H11C 0.004000 -0.004757 -0.019117 0.000463
H11A H11C 0.004000 -0.004757 -0.019117 0.000463
H11B H11C 0.004000 0.007467 0.000841 -0.003472
H11B H11C 0.004000 0.007467 0.000841 -0.003472
C12 H 0.004000 -0.001709 0.001238 -0.002505
C12 H 0.004000 -0.001709 0.001238 -0.002505
C12 H12B 0.004000 -0.000838 -0.000387 -0.004802
C12 H12B 0.004000 -0.000838 -0.000387 -0.004802
C12 H12C 0.004000 -0.000284 -0.001166 -0.001093
C12 H12C 0.004000 -0.000284 -0.001166 -0.001093
H H12B 0.004000 -0.009134 -0.003087 0.002270
H H12B 0.004000 -0.009134 -0.003087 0.002270
H H12C 0.004000 -0.007122 0.007408 -0.001037
H H12C 0.004000 -0.007122 0.007408 -0.001037
H12B H12C 0.004000 -0.002183 -0.011201 -0.003615
H12B H12C 0.004000 -0.002183 -0.011201 -0.003615
C14 C15 0.004000 -0.002129 0.001484 0.000205
C14 C15 0.004000 -0.002129 0.001484 0.000205
C15 C16 0.004000 -0.000150 0.002137 -0.000027
C15 C16 0.004000 -0.000150 0.002137 -0.000027
C15 H16 0.004000 0.002145 0.000842 -0.004777
C15 H16 0.004000 0.002145 0.000842 -0.004777
C15 C17 0.004000 0.001011 0.002598 -0.000515
C15 C17 0.004000 0.001011 0.002598 -0.000515
C15 C19 0.004000 -0.000070 0.000111 0.000245
C15 C19 0.004000 -0.000070 0.000111 0.000245
C15 C20 0.004000 0.000237 -0.000150 -0.000141
C15 C20 0.004000 0.000237 -0.000150 -0.000141
C15 H20 0.004000 -0.001022 0.000769 -0.003200
C15 H20 0.004000 -0.001022 0.000769 -0.003200
C16 H16 0.004000 0.000084 0.000510 -0.001152
C16 H16 0.004000 0.000084 0.000510 -0.001152
C16 C17 0.004000 0.000552 -0.000926 -0.000514
C16 C17 0.004000 0.000552 -0.000926 -0.000514
C16 H17 0.004000 -0.001644 0.000645 -0.002373
C16 H17 0.004000 -0.001644 0.000645 -0.002373
C16 C18 0.004000 -0.001347 -0.003990 0.000281
C16 C18 0.004000 -0.001347 -0.003990 0.000281
C16 C20 0.004000 -0.000885 -0.004199 0.001405
C16 C20 0.004000 -0.000885 -0.004199 0.001405
H16 C17 0.004000 -0.002491 -0.006287 0.000900
H16 C17 0.004000 -0.002491 -0.006287 0.000900
C17 H17 0.004000 -0.001175 -0.000210 -0.000561
C17 H17 0.004000 -0.001175 -0.000210 -0.000561
C17 C18 0.004000 -0.001753 -0.004648 0.000280
C17 C18 0.004000 -0.001753 -0.004648 0.000280
C17 H18 0.004000 -0.002980 -0.004151 -0.001780
C17 H18 0.004000 -0.002980 -0.004151 -0.001780
C17 C19 0.004000 -0.003292 -0.008573 0.000518
C17 C19 0.004000 -0.003292 -0.008573 0.000518
H17 C18 0.004000 -0.002535 -0.005699 -0.002785
H17 C18 0.004000 -0.002535 -0.005699 -0.002785
C18 H18 0.004000 -0.001564 -0.000625 -0.002660
C18 H18 0.004000 -0.001564 -0.000625 -0.002660
C18 C19 0.004000 -0.002483 -0.005581 -0.000684
C18 C19 0.004000 -0.002483 -0.005581 -0.000684
C18 H19 0.004000 -0.000906 -0.007801 0.001876
C18 H19 0.004000 -0.000906 -0.007801 0.001876
C18 C20 0.004000 -0.001023 -0.007062 0.000639
C18 C20 0.004000 -0.001023 -0.007062 0.000639
H18 C19 0.004000 -0.002712 -0.004437 -0.000373
H18 C19 0.004000 -0.002712 -0.004437 -0.000373
C19 H19 0.004000 -0.000220 -0.000187 -0.001352
C19 H19 0.004000 -0.000220 -0.000187 -0.001352
C19 C20 0.004000 0.000225 -0.004140 0.000118
C19 C20 0.004000 0.000225 -0.004140 0.000118
C19 H20 0.004000 -0.000985 -0.008239 0.001116
C19 H20 0.004000 -0.000985 -0.008239 0.001116
H19 C20 0.004000 -0.002302 -0.001275 0.001105
H19 C20 0.004000 -0.002302 -0.001275 0.001105
C20 H20 0.004000 -0.001177 -0.000264 -0.001367
C20 H20 0.004000 -0.001177 -0.000264 -0.001367
